data_7209674
loop_
_publ_author_name
'Smart, Paul'
'Bejarano-Villafuerte, \'Angela'
'Hendry, Rebecca M.'
'Brammer, Lee'

_publ_section_title
;
 Persistent C--I&#x22EF;\p halogen-bonded layer motifs involving
 4-iodobenzoate paddlewheel units, Cu2(4-Ibz)4(L)2
;
_journal_issue 16
_journal_name_full CrystEngComm
_journal_page_first 3160
_journal_paper_doi 10.1039/c3ce26919a
_journal_volume 15
_journal_year 2013
_chemical_formula_moiety 'C32 H28 Cu2 I4 O10 S2'
_chemical_formula_sum 'C32 H28 Cu2 I4 O10 S2'
_chemical_formula_weight 1271.34
_chemical_name_systematic
;
?
;
_space_group_crystal_system triclinic
_space_group_IT_number 2
_space_group_name_Hall '-P 1'
_space_group_name_H-M_alt 'P -1'
_symmetry_space_group_name_Hall '-P 1'
_symmetry_space_group_name_H-M 'P -1'
_atom_sites_solution_hydrogens geom
_atom_sites_solution_primary direct
_atom_sites_solution_secondary difmap
_audit_creation_date 2013-01-07
_audit_creation_method
;
Olex2 1.1
(compiled 2011.02.15 svn.r1672, GUI svn.r3494)
;
_cell_angle_alpha 92.436(6)
_cell_angle_beta 90.283(6)
_cell_angle_gamma 93.469(6)
_cell_formula_units_Z 2
_cell_length_a 6.5847(5)
_cell_length_b 15.8533(13)
_cell_length_c 18.2578(15)
_cell_measurement_reflns_used 2665
_cell_measurement_temperature 100.0
_cell_measurement_theta_max 25.282
_cell_measurement_theta_min 2.58
_cell_volume 1900.7(3)
_computing_data_reduction 'SAINT v7.68A (Bruker, 2009)'
_computing_molecular_graphics
;
O. V. Dolomanov, L. J. Bourhis, R. J. Gildea, J. A. K. Howard and H. Puschmann,
OLEX2: a complete structure solution, refinement and analysis program.
J. Appl. Cryst. (2009). 42, 339-341.
;
_computing_publication_material
;
O. V. Dolomanov, L. J. Bourhis, R. J. Gildea, J. A. K. Howard and H. Puschmann,
OLEX2: a complete structure solution, refinement and analysis program.
J. Appl. Cryst. (2009). 42, 339-341.
;
_computing_structure_refinement
;
XL, G.M. Sheldrick, Acta Cryst.
(2008). A64, 112-122
;
_computing_structure_solution
;
XS, G.M. Sheldrick, Acta Cryst.
(2008). A64, 112-122
;
_diffrn_ambient_temperature 100.0
_diffrn_measured_fraction_theta_full 0.977
_diffrn_measured_fraction_theta_max 0.977
_diffrn_measurement_device_type 'Bruker APEX-II CCD'
_diffrn_measurement_method '\f and \w scans'
_diffrn_radiation_monochromator graphite
_diffrn_radiation_type MoK\a
_diffrn_radiation_wavelength 0.71073
_diffrn_reflns_av_R_equivalents 0.0000
_diffrn_reflns_av_unetI/netI 0.0738
_diffrn_reflns_limit_h_max 8
_diffrn_reflns_limit_h_min -8
_diffrn_reflns_limit_k_max 20
_diffrn_reflns_limit_k_min -20
_diffrn_reflns_limit_l_max 23
_diffrn_reflns_limit_l_min 0
_diffrn_reflns_number 8615
_diffrn_reflns_theta_full 27.59
_diffrn_reflns_theta_max 27.59
_diffrn_reflns_theta_min 1.12
_diffrn_source 'fine-focus sealed tube'
_diffrn_source_current 30.0
_diffrn_source_power 1.5
_diffrn_source_voltage 50.0
_diffrn_standards_number 0
_exptl_absorpt_coefficient_mu 4.530
_exptl_absorpt_correction_T_max 1
_exptl_absorpt_correction_T_min 0.70
_exptl_absorpt_correction_type multi-scan
_exptl_absorpt_process_details
;
TWINABS-2008/4 (Bruker,2010) was used for absorption correction.
For component 1:
wR2(int) was 0.0765 before and 0.0554 after correction.
The Ratio of minimum to maximum transmission is 0.70.
The \l/2 correction factor is Not present
For component 2:
wR2(int) was 0.1212 before and 0.0831 after correction.
The Ratio of minimum to maximum transmission is 0.70.
The \l/2 correction factor is Not present
;
_exptl_crystal_colour 'clear dark blue'
_exptl_crystal_colour_lustre clear
_exptl_crystal_colour_modifier dark
_exptl_crystal_colour_primary blue
_exptl_crystal_density_diffrn 2.221
_exptl_crystal_density_method 'not measured'
_exptl_crystal_description block
_exptl_crystal_F_000 1204
_exptl_crystal_size_max 0.05
_exptl_crystal_size_mid 0.01
_exptl_crystal_size_min 0.01
_refine_diff_density_max 1.516
_refine_diff_density_min -1.261
_refine_diff_density_rms 0.224
_refine_ls_extinction_method none
_refine_ls_goodness_of_fit_ref 1.060
_refine_ls_hydrogen_treatment constr
_refine_ls_matrix_type full
_refine_ls_number_parameters 455
_refine_ls_number_reflns 8615
_refine_ls_number_restraints 12
_refine_ls_restrained_S_all 1.060
_refine_ls_R_factor_all 0.0853
_refine_ls_R_factor_gt 0.0512
_refine_ls_shift/su_max 0.002
_refine_ls_shift/su_mean 0.000
_refine_ls_structure_factor_coef Fsqd
_refine_ls_weighting_details 'calc w=1/[\s^2^(Fo^2^)+(0.0623P)^2^+0.0000P] where P=(Fo^2^+2Fc^2^)/3'
_refine_ls_weighting_scheme calc
_refine_ls_wR_factor_gt 0.1190
_refine_ls_wR_factor_ref 0.1300
_reflns_number_gt 5951
_reflns_number_total 8615
_reflns_threshold_expression >2sigma(I)
_cod_data_source_file c3ce26919a.txt
_cod_data_source_block twin4
_cod_database_code 7209674
_olex2_refinement_description
;
1. Fixed Uiso
At 1.2 times of:
H17 of C17, H20 of C20, H11 of C11, H28 of C28, H13 of C13, H4 of C4, H24
of C24, H10 of C10, H3 of C3, H27 of C27, H25 of C25, H21 of C21, H6 of C6,
H14 of C14, H7 of C7, H18 of C18
At 1.5 times of:
{H30a,H30b,H30c} of C30, {H32a,H32b,H32c} of C32, {H29a,H29b,H29c} of C29,
{H31a,H31b,H31c} of C31
2. Uiso/Uaniso restraints and constraints
Uanis(C1) ~ Ueq: with sigma of 0.005 and sigma for terminal atoms of 0.01
Uanis(C15) ~ Ueq: with sigma of 0.005 and sigma for terminal atoms of 0.01
3.a Aromatic/amide H refined with riding coordinates:
C24(H24), C17(H17), C6(H6), C14(H14), C10(H10), C13(H13), C3(H3), C4(H4),
C21(H21), C28(H28), C7(H7), C18(H18), C20(H20), C25(H25), C27(H27), C11(H11)
3.b Idealised Me refined as rotating group:
C30(H30a,H30b,H30c), C29(H29a,H29b,H29c), C31(H31a,H31b,H31c), C32(H32a,H32b,
H32c)
;

loop_
_space_group_symop_id
_space_group_symop_operation_xyz
1 'x, y, z'
2 '-x, -y, -z'

loop_
_atom_site_label
_atom_site_type_symbol
_atom_site_fract_x
_atom_site_fract_y
_atom_site_fract_z
_atom_site_U_iso_or_equiv
_atom_site_adp_type
_atom_site_occupancy
_atom_site_symmetry_multiplicity
_atom_site_calc_flag
_atom_site_refinement_flags
I1 I -0.43219(9) -0.25882(3) 0.67763(3) 0.02676(15) Uani 1 1 d .
I2 I 0.97542(9) 0.72232(4) 0.84737(3) 0.02909(15) Uani 1 1 d .
I3 I 0.82987(8) 0.04820(3) 1.13800(3) 0.02062(13) Uani 1 1 d .
I4 I -0.32471(8) 0.46844(3) 0.36261(3) 0.02097(13) Uani 1 1 d .
Cu5 Cu 0.39613(14) 0.21468(6) 0.70177(5) 0.0149(2) Uani 1 1 d .
Cu6 Cu 0.09801(14) 0.26740(6) 0.78437(5) 0.0150(2) Uani 1 1 d .
S7 S -0.0925(3) 0.31493(13) 0.94123(11) 0.0217(4) Uani 1 1 d .
S8 S 0.5985(3) 0.09955(13) 0.57253(11) 0.0250(5) Uani 1 1 d .
O5 O 0.5280(8) 0.3244(3) 0.7324(3) 0.0198(12) Uani 1 1 d .
C8 C 0.0876(12) 0.2998(5) 0.6315(4) 0.0180(16) Uani 1 1 d .
O10 O -0.0149(9) 0.1516(3) 0.7630(3) 0.0204(12) Uani 1 1 d .
O4 O -0.0059(8) 0.3047(3) 0.6918(3) 0.0192(12) Uani 1 1 d .
O7 O 0.4788(8) 0.1660(3) 0.7939(3) 0.0188(12) Uani 1 1 d .
O8 O 0.2530(8) 0.2268(3) 0.8672(3) 0.0189(12) Uani 1 1 d .
O6 O 0.2653(9) 0.3744(3) 0.7961(3) 0.0234(13) Uani 1 1 d .
O9 O 0.2167(9) 0.1109(3) 0.6798(3) 0.0224(12) Uani 1 1 d .
C24 C 0.6937(12) 0.1191(5) 0.9173(4) 0.0181(16) Uani 1 1 d .
H24 H 0.7621 0.1181 0.8716 0.022 Uiso 1 1 calc R
O1 O -0.1312(8) 0.3092(3) 0.8596(3) 0.0192(12) Uani 1 1 d .
C12 C -0.1887(12) 0.4101(5) 0.4512(4) 0.0164(16) Uani 1 1 d .
C16 C 0.5711(12) 0.4607(5) 0.7905(4) 0.0166(16) Uani 1 1 d .
O3 O 0.2574(8) 0.2688(3) 0.6213(3) 0.0218(12) Uani 1 1 d .
O2 O 0.6344(9) 0.1681(3) 0.6319(3) 0.0208(12) Uani 1 1 d .
C9 C -0.0121(12) 0.3372(5) 0.5667(4) 0.0168(16) Uani 1 1 d .
C26 C 0.6845(13) 0.0906(5) 1.0448(4) 0.0186(16) Uani 1 1 d .
C5 C -0.2731(13) -0.1407(5) 0.6882(4) 0.0207(17) Uani 1 1 d .
C1 C 0.0565(12) 0.0997(5) 0.7171(4) 0.0173(16) Uani 1 1 d U
C15 C 0.4455(12) 0.3801(5) 0.7721(4) 0.0162(16) Uani 1 1 d U
C17 C 0.7742(12) 0.4683(5) 0.7690(4) 0.0177(16) Uani 1 1 d .
H17 H 0.8331 0.4231 0.7426 0.021 Uiso 1 1 calc R
C6 C -0.3652(12) -0.0729(5) 0.7214(4) 0.0203(17) Uani 1 1 d .
H6 H -0.5007 -0.0803 0.7387 0.024 Uiso 1 1 calc R
C14 C -0.2088(13) 0.3626(5) 0.5721(4) 0.0195(17) Uani 1 1 d .
H14 H -0.2820 0.3543 0.6162 0.023 Uiso 1 1 calc R
C10 C 0.0945(13) 0.3476(5) 0.5021(4) 0.0223(18) Uani 1 1 d .
H10 H 0.2290 0.3294 0.4981 0.027 Uiso 1 1 calc R
C22 C 0.4045(12) 0.1829(5) 0.8552(4) 0.0190(17) Uani 1 1 d .
C13 C -0.3013(12) 0.4000(5) 0.5143(4) 0.0169(16) Uani 1 1 d .
H13 H -0.4361 0.4180 0.5179 0.020 Uiso 1 1 calc R
C3 C 0.0365(13) -0.0538(5) 0.6723(4) 0.0208(17) Uani 1 1 d .
H3 H 0.1731 -0.0474 0.6560 0.025 Uiso 1 1 calc R
C19 C 0.8029(14) 0.6076(5) 0.8252(4) 0.0225(18) Uani 1 1 d .
C4 C -0.0725(13) -0.1318(5) 0.6637(4) 0.0221(18) Uani 1 1 d .
H4 H -0.0105 -0.1788 0.6413 0.027 Uiso 1 1 calc R
C2 C -0.0591(12) 0.0161(5) 0.7058(4) 0.0182(16) Uani 1 1 d .
C21 C 0.4880(12) 0.5268(5) 0.8299(4) 0.0186(16) Uani 1 1 d .
H21 H 0.3502 0.5207 0.8451 0.022 Uiso 1 1 calc R
C28 C 0.4027(12) 0.1501(5) 0.9883(4) 0.0201(17) Uani 1 1 d .
H28 H 0.2707 0.1711 0.9915 0.024 Uiso 1 1 calc R
C23 C 0.5037(12) 0.1494(5) 0.9217(4) 0.0173(16) Uani 1 1 d .
C7 C -0.2603(13) 0.0064(5) 0.7296(4) 0.0205(17) Uani 1 1 d .
H7 H -0.3251 0.0532 0.7512 0.025 Uiso 1 1 calc R
C18 C 0.8895(12) 0.5431(5) 0.7867(4) 0.0211(17) Uani 1 1 d .
H18 H 1.0277 0.5494 0.7721 0.025 Uiso 1 1 calc R
C20 C 0.6020(13) 0.6019(5) 0.8478(4) 0.0223(17) Uani 1 1 d .
H20 H 0.5444 0.6473 0.8743 0.027 Uiso 1 1 calc R
C25 C 0.7881(13) 0.0896(5) 0.9787(4) 0.0215(17) Uani 1 1 d .
H25 H 0.9207 0.0693 0.9755 0.026 Uiso 1 1 calc R
C27 C 0.4932(13) 0.1204(5) 1.0505(4) 0.0234(18) Uani 1 1 d .
H27 H 0.4241 0.1207 1.0961 0.028 Uiso 1 1 calc R
C11 C 0.0053(12) 0.3844(5) 0.4434(4) 0.0207(17) Uani 1 1 d .
H11 H 0.0769 0.3916 0.3989 0.025 Uiso 1 1 calc R
C30 C 0.0970(13) 0.3992(6) 0.9568(5) 0.029(2) Uani 1 1 d .
H30A H 0.0488 0.4513 0.9376 0.043 Uiso 1 1 calc R
H30B H 0.2226 0.3850 0.9318 0.043 Uiso 1 1 calc R
H30C H 0.1237 0.4075 1.0095 0.043 Uiso 1 1 calc R
C29 C -0.3029(14) 0.3688(5) 0.9763(5) 0.028(2) Uani 1 1 d .
H29A H -0.4269 0.3315 0.9713 0.041 Uiso 1 1 calc R
H29B H -0.3191 0.4197 0.9488 0.041 Uiso 1 1 calc R
H29C H -0.2787 0.3849 1.0282 0.041 Uiso 1 1 calc R
C31 C 0.8354(15) 0.1007(7) 0.5244(5) 0.040(2) Uani 1 1 d .
H31A H 0.9401 0.0789 0.5555 0.060 Uiso 1 1 calc R
H31B H 0.8763 0.1588 0.5120 0.060 Uiso 1 1 calc R
H31C H 0.8192 0.0651 0.4793 0.060 Uiso 1 1 calc R
C32 C 0.4578(17) 0.1448(6) 0.5036(5) 0.040(3) Uani 1 1 d .
H32A H 0.5304 0.1970 0.4886 0.060 Uiso 1 1 calc R
H32B H 0.3238 0.1578 0.5227 0.060 Uiso 1 1 calc R
H32C H 0.4409 0.1048 0.4613 0.060 Uiso 1 1 calc R

loop_
_atom_site_aniso_label
_atom_site_aniso_U_11
_atom_site_aniso_U_22
_atom_site_aniso_U_33
_atom_site_aniso_U_23
_atom_site_aniso_U_13
_atom_site_aniso_U_12
I1 0.0303(3) 0.0208(3) 0.0283(3) 0.0011(2) -0.0023(2) -0.0055(2)
I2 0.0306(3) 0.0240(3) 0.0313(3) -0.0003(2) -0.0025(3) -0.0083(2)
I3 0.0231(3) 0.0211(3) 0.0181(2) 0.0051(2) -0.0059(2) 0.0022(2)
I4 0.0244(3) 0.0194(3) 0.0198(2) 0.00570(19) -0.0066(2) 0.0034(2)
Cu5 0.0160(5) 0.0140(4) 0.0149(4) 0.0023(3) -0.0014(4) 0.0025(4)
Cu6 0.0158(5) 0.0140(4) 0.0156(4) 0.0023(3) -0.0016(4) 0.0027(4)
S7 0.0238(11) 0.0217(10) 0.0198(9) 0.0010(8) -0.0019(8) 0.0042(9)
S8 0.0298(12) 0.0232(10) 0.0227(10) 0.0004(8) -0.0003(9) 0.0079(9)
O5 0.022(3) 0.017(3) 0.021(3) 0.002(2) 0.000(2) 0.002(2)
C8 0.019(4) 0.016(4) 0.018(4) 0.003(3) -0.006(3) -0.001(3)
O10 0.026(3) 0.018(3) 0.017(3) 0.001(2) -0.001(2) 0.000(2)
O4 0.018(3) 0.021(3) 0.020(3) 0.004(2) -0.002(2) 0.007(2)
O7 0.020(3) 0.019(3) 0.019(3) 0.007(2) -0.004(2) 0.006(2)
O8 0.022(3) 0.019(3) 0.016(3) 0.000(2) -0.002(2) 0.010(2)
O6 0.021(3) 0.020(3) 0.029(3) -0.003(2) -0.001(3) -0.002(2)
O9 0.021(3) 0.021(3) 0.025(3) -0.001(2) 0.000(2) -0.001(2)
C24 0.023(4) 0.016(4) 0.015(4) 0.006(3) -0.002(3) -0.002(3)
O1 0.020(3) 0.022(3) 0.017(3) 0.001(2) -0.001(2) 0.007(2)
C12 0.017(4) 0.016(4) 0.017(4) 0.005(3) -0.004(3) 0.004(3)
C16 0.018(4) 0.020(4) 0.012(3) -0.001(3) -0.006(3) 0.001(3)
O3 0.022(3) 0.021(3) 0.024(3) 0.005(2) -0.001(2) 0.010(2)
O2 0.024(3) 0.024(3) 0.015(3) -0.001(2) -0.002(2) 0.007(2)
C9 0.017(4) 0.012(3) 0.022(4) 0.004(3) -0.005(3) 0.000(3)
C26 0.025(4) 0.015(4) 0.015(4) 0.000(3) -0.006(3) -0.006(3)
C5 0.031(5) 0.011(4) 0.021(4) 0.002(3) -0.008(3) -0.002(3)
C1 0.020(3) 0.019(3) 0.013(3) 0.004(3) -0.010(3) 0.003(3)
C15 0.015(3) 0.020(3) 0.014(3) 0.007(3) -0.005(3) 0.004(3)
C17 0.019(4) 0.013(4) 0.022(4) 0.001(3) 0.006(3) 0.007(3)
C6 0.013(4) 0.025(4) 0.023(4) -0.003(3) -0.002(3) 0.005(3)
C14 0.023(4) 0.017(4) 0.019(4) 0.006(3) -0.003(3) 0.004(3)
C10 0.024(5) 0.023(4) 0.021(4) 0.004(3) 0.006(3) 0.005(4)
C22 0.015(4) 0.019(4) 0.023(4) 0.002(3) -0.007(3) -0.002(3)
C13 0.014(4) 0.018(4) 0.019(4) 0.004(3) 0.000(3) 0.002(3)
C3 0.017(4) 0.023(4) 0.021(4) 0.005(3) -0.005(3) -0.003(3)
C19 0.035(5) 0.017(4) 0.015(4) 0.005(3) -0.011(4) -0.007(4)
C4 0.032(5) 0.016(4) 0.019(4) -0.002(3) 0.004(4) 0.002(4)
C2 0.019(4) 0.016(4) 0.019(4) 0.007(3) -0.005(3) -0.003(3)
C21 0.014(4) 0.025(4) 0.017(4) 0.007(3) 0.000(3) 0.001(3)
C28 0.015(4) 0.025(4) 0.021(4) 0.003(3) 0.000(3) -0.001(3)
C23 0.016(4) 0.016(4) 0.020(4) -0.002(3) -0.006(3) 0.001(3)
C7 0.022(4) 0.025(4) 0.016(4) 0.004(3) -0.001(3) 0.009(4)
C18 0.015(4) 0.023(4) 0.025(4) -0.002(3) -0.004(3) -0.003(3)
C20 0.023(5) 0.021(4) 0.023(4) -0.002(3) -0.001(3) 0.001(3)
C25 0.023(4) 0.017(4) 0.026(4) 0.005(3) -0.004(4) 0.007(3)
C27 0.023(5) 0.031(5) 0.017(4) 0.002(3) 0.005(3) 0.005(4)
C11 0.020(4) 0.022(4) 0.021(4) 0.001(3) 0.007(3) 0.009(3)
C30 0.022(5) 0.036(5) 0.027(4) 0.000(4) 0.005(4) -0.005(4)
C29 0.037(5) 0.020(4) 0.024(4) -0.007(3) 0.009(4) 0.003(4)
C31 0.037(6) 0.061(7) 0.023(5) -0.002(4) 0.006(4) 0.010(5)
C32 0.052(7) 0.043(6) 0.026(5) -0.009(4) -0.009(5) 0.025(5)

loop_
_atom_type_symbol
_atom_type_description
_atom_type_scat_dispersion_real
_atom_type_scat_dispersion_imag
_atom_type_scat_source
C C 0.0033 0.0016 'International Tables Vol C Tables 4.2.6.8 and 6.1.1.4'
H H 0.0000 0.0000 'International Tables Vol C Tables 4.2.6.8 and 6.1.1.4'
Cu Cu 0.3201 1.2651 'International Tables Vol C Tables 4.2.6.8 and 6.1.1.4'
I I -0.4742 1.8119 'International Tables Vol C Tables 4.2.6.8 and 6.1.1.4'
O O 0.0106 0.0060 'International Tables Vol C Tables 4.2.6.8 and 6.1.1.4'
S S 0.1246 0.1234 'International Tables Vol C Tables 4.2.6.8 and 6.1.1.4'

loop_
_geom_angle_atom_site_label_1
_geom_angle_atom_site_label_2
_geom_angle_atom_site_label_3
_geom_angle
O5 Cu5 Cu6 83.07(16)
O5 Cu5 O7 90.9(2)
O5 Cu5 O9 169.4(2)
O5 Cu5 O3 89.6(2)
O5 Cu5 O2 98.8(2)
O7 Cu5 Cu6 82.18(16)
O7 Cu5 O9 89.0(2)
O7 Cu5 O3 167.2(2)
O7 Cu5 O2 98.4(2)
O9 Cu5 Cu6 86.40(16)
O9 Cu5 O2 91.7(2)
O3 Cu5 Cu6 85.24(16)
O3 Cu5 O9 88.1(2)
O3 Cu5 O2 94.1(2)
O2 Cu5 Cu6 178.05(16)
O10 Cu6 Cu5 82.09(16)
O10 Cu6 O8 89.5(2)
O10 Cu6 O6 167.5(2)
O10 Cu6 O1 98.8(2)
O4 Cu6 Cu5 83.33(16)
O4 Cu6 O10 91.4(2)
O4 Cu6 O8 168.7(2)
O4 Cu6 O6 89.4(2)
O4 Cu6 O1 101.1(2)
O8 Cu6 Cu5 85.64(15)
O8 Cu6 O1 89.9(2)
O6 Cu6 Cu5 85.61(17)
O6 Cu6 O8 87.3(2)
O6 Cu6 O1 93.3(2)
O1 Cu6 Cu5 175.43(14)
O1 S7 C30 106.0(4)
O1 S7 C29 103.5(4)
C29 S7 C30 97.4(4)
O2 S8 C31 103.6(4)
O2 S8 C32 105.7(4)
C32 S8 C31 96.5(5)
C15 O5 Cu5 124.5(5)
O4 C8 C9 116.4(7)
O3 C8 O4 126.0(7)
O3 C8 C9 117.5(7)
C1 O10 Cu6 125.1(5)
C8 O4 Cu6 124.3(5)
C22 O7 Cu5 124.7(5)
C22 O8 Cu6 120.1(5)
C15 O6 Cu6 120.6(5)
C1 O9 Cu5 118.3(5)
C23 C24 C25 121.0(7)
S7 O1 Cu6 121.1(3)
C13 C12 I4 117.9(5)
C11 C12 I4 118.8(5)
C11 C12 C13 123.3(7)
C17 C16 C15 119.6(7)
C21 C16 C15 120.6(7)
C21 C16 C17 119.8(7)
C8 O3 Cu5 120.7(5)
S8 O2 Cu5 123.8(3)
C14 C9 C8 120.0(7)
C14 C9 C10 119.8(7)
C10 C9 C8 120.1(7)
C25 C26 I3 118.5(6)
C27 C26 I3 120.0(6)
C27 C26 C25 121.5(7)
C6 C5 I1 119.7(6)
C6 C5 C4 120.7(7)
C4 C5 I1 119.5(6)
O10 C1 O9 126.7(7)
O10 C1 C2 116.8(7)
O9 C1 C2 116.5(7)
O5 C15 C16 117.0(7)
O6 C15 O5 125.6(7)
O6 C15 C16 117.3(7)
C18 C17 C16 119.1(7)
C5 C6 C7 120.5(7)
C9 C14 C13 121.2(7)
C9 C10 C11 120.1(7)
O7 C22 O8 125.9(7)
O7 C22 C23 117.9(7)
O8 C22 C23 116.2(7)
C12 C13 C14 117.1(7)
C4 C3 C2 119.3(7)
C18 C19 I2 119.3(6)
C18 C19 C20 122.5(8)
C20 C19 I2 118.2(6)
C3 C4 C5 119.9(7)
C3 C2 C1 120.2(7)
C7 C2 C1 119.6(7)
C7 C2 C3 120.2(7)
C16 C21 C20 121.5(7)
C23 C28 C27 120.6(7)
C24 C23 C22 120.6(7)
C24 C23 C28 119.5(7)
C28 C23 C22 119.8(7)
C2 C7 C6 119.3(7)
C19 C18 C17 119.8(8)
C19 C20 C21 117.3(7)
C26 C25 C24 118.6(7)
C26 C27 C28 118.8(7)
C12 C11 C10 118.4(7)

loop_
_geom_bond_atom_site_label_1
_geom_bond_atom_site_label_2
_geom_bond_distance
I1 C5 2.090(8)
I2 C19 2.108(8)
I3 C26 2.103(7)
I4 C12 2.118(7)
Cu5 Cu6 2.6358(13)
Cu5 O5 1.954(5)
Cu5 O7 1.968(5)
Cu5 O9 1.991(6)
Cu5 O3 1.978(5)
Cu5 O2 2.171(5)
Cu6 O10 1.962(5)
Cu6 O4 1.949(5)
Cu6 O8 1.972(5)
Cu6 O6 1.970(6)
Cu6 O1 2.160(5)
S7 O1 1.509(5)
S7 C30 1.784(9)
S7 C29 1.779(8)
S8 O2 1.510(6)
S8 C31 1.794(10)
S8 C32 1.761(9)
O5 C15 1.269(9)
C8 O4 1.265(9)
C8 O3 1.260(9)
C8 C9 1.512(10)
O10 C1 1.262(9)
O7 C22 1.249(9)
O8 C22 1.265(9)
O6 C15 1.266(9)
O9 C1 1.266(9)
C24 C23 1.369(11)
C24 C25 1.391(10)
C12 C13 1.383(10)
C12 C11 1.370(11)
C16 C15 1.505(11)
C16 C17 1.395(11)
C16 C21 1.387(11)
C9 C14 1.382(11)
C9 C10 1.385(10)
C26 C25 1.389(11)
C26 C27 1.375(12)
C5 C6 1.385(11)
C5 C4 1.398(12)
C1 C2 1.494(10)
C17 C18 1.395(11)
C6 C7 1.400(11)
C14 C13 1.388(10)
C10 C11 1.387(11)
C22 C23 1.506(10)
C3 C4 1.394(11)
C3 C2 1.424(11)
C19 C18 1.371(11)
C19 C20 1.386(12)
C2 C7 1.398(11)
C21 C20 1.394(11)
C28 C23 1.390(11)
C28 C27 1.393(11)
